data_8000187
loop_
_publ_author_name
'Morohashi, Naoya'
'Akahira, Yuki'
'Tanaka, Shinya'
'Nishiyama, Kensuke'
'Kajiwara, Takashi'
'Hattori, Tetsutaro'

_publ_section_title
;
 Synthesis of a Sulfur-bridged Diphosphine Ligand and Its Unique
 Complexation Properties toward Palladium(II) Ion
;
_journal_issue 4
_journal_name_full 'Chemistry Letters'
_journal_page_first 418
_journal_paper_doi 10.1246/cl.2008.418
_journal_volume 37
_journal_year 2008
_chemical_formula_sum 'C46.5 H49 Cl9 P2 Pd2 S'
_chemical_formula_weight 1233.71
_space_group_IT_number 14
_symmetry_cell_setting monoclinic
_symmetry_space_group_name_Hall '-P 2yn'
_symmetry_space_group_name_H-M 'P 1 21/n 1'
_atom_sites_solution_hydrogens geom
_atom_sites_solution_primary direct
_atom_sites_solution_secondary difmap
_audit_creation_method SHELXL-97
_cell_angle_alpha 90.00
_cell_angle_beta 94.272(3)
_cell_angle_gamma 90.00
_cell_formula_units_Z 4
_cell_length_a 16.0327(14)
_cell_length_b 16.3617(14)
_cell_length_c 19.3823(15)
_cell_measurement_temperature 100(2)
_cell_volume 5070.3(7)
_computing_cell_refinement 'Bruker SMART'
_computing_data_collection 'Bruker SMART'
_computing_data_reduction 'Bruker SHELXTL'
_computing_structure_refinement 'SHELXL-97 (Sheldrick, 1997)'
_computing_structure_solution 'SHELXS-97 (Sheldrick, 1990)'
_diffrn_ambient_temperature 100(2)
_diffrn_measured_fraction_theta_full 0.996
_diffrn_measured_fraction_theta_max 0.996
_diffrn_measurement_device_type 'CCD area detector'
_diffrn_measurement_method 'phi and omega scans'
_diffrn_radiation_monochromator graphite
_diffrn_radiation_source 'fine-focus sealed tube'
_diffrn_radiation_type MoK\a
_diffrn_radiation_wavelength 0.71073
_diffrn_reflns_av_R_equivalents 0.0800
_diffrn_reflns_av_sigmaI/netI 0.2238
_diffrn_reflns_limit_h_max 20
_diffrn_reflns_limit_h_min -20
_diffrn_reflns_limit_k_max 17
_diffrn_reflns_limit_k_min -21
_diffrn_reflns_limit_l_max 16
_diffrn_reflns_limit_l_min -25
_diffrn_reflns_number 34518
_diffrn_reflns_theta_full 27.54
_diffrn_reflns_theta_max 27.54
_diffrn_reflns_theta_min 1.59
_exptl_absorpt_coefficient_mu 1.321
_exptl_absorpt_correction_T_max 0.8793
_exptl_absorpt_correction_T_min 0.6927
_exptl_absorpt_correction_type multi-scan
_exptl_crystal_density_diffrn 1.616
_exptl_crystal_density_method 'not measured'
_exptl_crystal_F_000 2476
_exptl_crystal_size_max 0.30
_exptl_crystal_size_mid 0.15
_exptl_crystal_size_min 0.10
_refine_diff_density_max 2.410
_refine_diff_density_min -1.229
_refine_diff_density_rms 0.135
_refine_ls_extinction_method none
_refine_ls_goodness_of_fit_ref 0.804
_refine_ls_hydrogen_treatment mixed
_refine_ls_matrix_type full
_refine_ls_number_parameters 531
_refine_ls_number_reflns 11644
_refine_ls_number_restraints 0
_refine_ls_restrained_S_all 0.804
_refine_ls_R_factor_all 0.1208
_refine_ls_R_factor_gt 0.0552
_refine_ls_shift/su_max 0.002
_refine_ls_shift/su_mean 0.000
_refine_ls_structure_factor_coef Fsqd
_refine_ls_weighting_details 'calc w=1/[\s^2^(Fo^2^)+(0.0378P)^2^+0.0000P] where P=(Fo^2^+2Fc^2^)/3'
_refine_ls_weighting_scheme calc
_refine_ls_wR_factor_gt 0.1091
_refine_ls_wR_factor_ref 0.1184
_reflns_number_gt 5282
_reflns_number_total 11644
_reflns_threshold_expression >2sigma(I)
_cod_data_source_file 37-418sup1.cif
_cod_data_source_block complex10
_cod_depositor_comments
;
The following automatic conversions were performed:

'_symmetry_cell_setting' value 'Monoclinic' changed to 'monoclinic'
according to /home/saulius/struct/CIF-dictionaries/cif_core.dic
dictionary named 'cif_core.dic' version 2.4.2 from 2011-04-26.

Automatic conversion script
Id: cif_fix_values 1891 2012-01-12 08:04:46Z andrius 
;
_cod_original_sg_symbol_H-M P21/n
_cod_original_formula_sum 'C46.50 H49 Cl9 P2 Pd2 S'
_cod_database_code 8000187

loop_
_symmetry_equiv_pos_as_xyz
'x, y, z'
'-x+1/2, y+1/2, -z+1/2'
'-x, -y, -z'
'x-1/2, -y-1/2, z-1/2'

loop_
_atom_site_label
_atom_site_type_symbol
_atom_site_fract_x
_atom_site_fract_y
_atom_site_fract_z
_atom_site_U_iso_or_equiv
_atom_site_adp_type
_atom_site_occupancy
_atom_site_symmetry_multiplicity
_atom_site_calc_flag
_atom_site_refinement_flags
_atom_site_disorder_assembly
_atom_site_disorder_group
C1 C 0.9632(4) 0.3770(4) 0.2679(3) 0.0242(17) Uani 1 1 d . B .
C2 C 0.9458(4) 0.2947(4) 0.2723(3) 0.0196(15) Uani 1 1 d . . .
C3 C 0.8913(4) 0.2648(4) 0.3181(3) 0.0276(18) Uani 1 1 d . . .
H1 H 0.8810 0.2077 0.3198 0.033 Uiso 1 1 calc R . .
C4 C 0.8517(5) 0.3160(5) 0.3611(3) 0.037(2) Uani 1 1 d . C .
C5 C 0.8647(5) 0.4003(5) 0.3520(4) 0.049(3) Uani 1 1 d . . .
H2 H 0.8343 0.4375 0.3781 0.059 Uiso 1 1 calc R . .
C6 C 0.9181(5) 0.4308(4) 0.3080(4) 0.042(2) Uani 1 1 d . . .
H3 H 0.9253 0.4882 0.3041 0.051 Uiso 1 1 calc R . .
C7 C 0.7929(5) 0.2850(5) 0.4149(4) 0.050(2) Uiso 1 1 d . . .
C8 C 1.0314(4) 0.0736(4) 0.2636(3) 0.0187(15) Uani 1 1 d . . .
C9 C 1.0770(4) 0.0192(4) 0.3063(4) 0.0327(19) Uani 1 1 d . . .
H4 H 1.0672 -0.0378 0.3013 0.039 Uiso 1 1 calc R . .
C10 C 1.1364(4) 0.0469(4) 0.3558(3) 0.0329(19) Uani 1 1 d . . .
H5 H 1.1668 0.0080 0.3842 0.039 Uiso 1 1 calc R . .
C11 C 1.1538(4) 0.1301(4) 0.3659(3) 0.0225(16) Uani 1 1 d . . .
C12 C 1.1108(4) 0.1840(4) 0.3221(3) 0.0234(16) Uani 1 1 d . . .
H6 H 1.1221 0.2409 0.3257 0.028 Uiso 1 1 calc R . .
C13 C 1.0507(4) 0.1555(4) 0.2727(3) 0.0191(15) Uani 1 1 d . . .
C14 C 1.2163(4) 0.1582(4) 0.4248(3) 0.0258(17) Uani 1 1 d . . .
C15 C 1.1906(5) 0.1199(5) 0.4921(3) 0.048(2) Uani 1 1 d . . .
H7 H 1.1345 0.1390 0.5013 0.072 Uiso 1 1 calc R . .
H8 H 1.2306 0.1361 0.5304 0.072 Uiso 1 1 calc R . .
H9 H 1.1902 0.0603 0.4877 0.072 Uiso 1 1 calc R . .
C16 C 1.2182(4) 0.2513(4) 0.4318(3) 0.036(2) Uani 1 1 d . . .
H10 H 1.1623 0.2712 0.4404 0.053 Uiso 1 1 calc R . .
H11 H 1.2358 0.2756 0.3890 0.053 Uiso 1 1 calc R . .
H12 H 1.2578 0.2668 0.4706 0.053 Uiso 1 1 calc R . .
C17 C 1.3046(5) 0.1289(5) 0.4111(4) 0.047(2) Uani 1 1 d . . .
H13 H 1.3444 0.1472 0.4488 0.071 Uiso 1 1 calc R . .
H14 H 1.3205 0.1518 0.3672 0.071 Uiso 1 1 calc R . .
H15 H 1.3053 0.0691 0.4085 0.071 Uiso 1 1 calc R . .
S1 S 0.99658(10) 0.22788(10) 0.21515(8) 0.0182(4) Uani 1 1 d . . .
P1 P 0.94737(10) 0.04290(10) 0.20048(8) 0.0156(4) Uani 1 1 d . D .
P2 P 1.04655(12) 0.41278(11) 0.21685(9) 0.0249(5) Uani 1 1 d . . .
Pd1 Pd 0.90261(3) 0.15675(3) 0.14718(2) 0.01657(13) Uani 1 1 d . . .
Pd2 Pd 1.08698(3) 0.30416(3) 0.15946(2) 0.01913(14) Uani 1 1 d . B .
Cl1 Cl 0.80450(11) 0.08008(11) 0.08340(8) 0.0285(4) Uani 1 1 d . . .
Cl2 Cl 0.86344(12) 0.28007(10) 0.09312(8) 0.0316(5) Uani 1 1 d . . .
Cl3 Cl 1.12272(10) 0.18342(10) 0.10351(8) 0.0266(4) Uani 1 1 d . . .
Cl4 Cl 1.17600(11) 0.38585(10) 0.10226(9) 0.0301(4) Uani 1 1 d . . .
C18 C 0.8675(4) -0.0019(4) 0.2497(3) 0.0176(15) Uani 1 1 d . . .
C19 C 0.8011(5) 0.0474(5) 0.2657(4) 0.0321(19) Uani 1 1 d . . .
H16 H 0.792(3) 0.106(3) 0.243(3) 0.011(15) Uiso 1 1 d . . .
C20 C 0.7406(5) 0.0170(5) 0.3057(4) 0.040(2) Uani 1 1 d . . .
H17 H 0.6962 0.0516 0.3175 0.048 Uiso 1 1 calc R . .
C21 C 0.7434(5) -0.0617(5) 0.3285(4) 0.038(2) Uani 1 1 d . . .
H18 H 0.7017 -0.0816 0.3565 0.046 Uiso 1 1 calc R . .
C22 C 0.8057(5) -0.1114(4) 0.3111(4) 0.0352(19) Uani 1 1 d . . .
H19 H 0.8063 -0.1669 0.3254 0.042 Uiso 1 1 calc R . .
C23 C 0.8692(4) -0.0822(4) 0.2724(3) 0.0282(18) Uani 1 1 d . . .
H20 H 0.9136 -0.1173 0.2616 0.034 Uiso 1 1 calc R . .
C24 C 1.0054(4) 0.4971(4) 0.1640(3) 0.0234(17) Uani 1 1 d . B .
C25 C 0.9686(4) 0.4797(4) 0.0996(4) 0.0308(19) Uani 1 1 d . . .
H21 H 0.9657 0.4247 0.0839 0.037 Uiso 1 1 calc R B .
C26 C 0.9358(5) 0.5416(5) 0.0575(4) 0.038(2) Uani 1 1 d . B .
H22 H 0.9086 0.5291 0.0135 0.046 Uiso 1 1 calc R . .
C27 C 0.9426(5) 0.6210(5) 0.0794(5) 0.046(2) Uani 1 1 d . . .
H23 H 0.9220 0.6637 0.0497 0.055 Uiso 1 1 calc R B .
C28 C 0.9789(5) 0.6398(5) 0.1443(5) 0.051(2) Uani 1 1 d . B .
H24 H 0.9820 0.6950 0.1595 0.062 Uiso 1 1 calc R . .
C29 C 1.0110(5) 0.5780(4) 0.1873(4) 0.039(2) Uani 1 1 d . . .
H25 H 1.0364 0.5904 0.2319 0.046 Uiso 1 1 calc R B .
C30 C 0.9898(4) -0.0343(4) 0.1468(3) 0.0183(15) Uani 1 1 d . . .
C31 C 1.0496(4) -0.1474(4) 0.0545(3) 0.0303(18) Uani 1 1 d . . .
H26 H 1.0626 -0.1895 0.0233 0.036 Uiso 1 1 calc R A 3
C32A C 1.1116(12) 0.4561(12) 0.2820(9) 0.024(5) Uiso 0.50 1 d P B 1
C33A C 1.1057(9) 0.4400(9) 0.3509(7) 0.017(4) Uiso 0.50 1 d P B 1
H27A H 1.0623 0.4060 0.3653 0.020 Uiso 0.50 1 calc PR B 1
C34A C 1.1633(10) 0.4738(9) 0.3990(8) 0.027(4) Uiso 0.50 1 d P B 1
H28A H 1.1623 0.4601 0.4465 0.032 Uiso 0.50 1 calc PR B 1
C35A C 1.2218(9) 0.5272(9) 0.3780(7) 0.025(4) Uiso 0.50 1 d P B 1
H29A H 1.2593 0.5525 0.4117 0.029 Uiso 0.50 1 calc PR B 1
C36A C 1.2275(9) 0.5446(9) 0.3105(7) 0.023(4) Uiso 0.50 1 d P B 1
H30A H 1.2700 0.5804 0.2970 0.027 Uiso 0.50 1 calc PR B 1
C37A C 1.1698(10) 0.5094(10) 0.2595(8) 0.027(4) Uiso 0.50 1 d P B 1
H31A H 1.1716 0.5222 0.2119 0.032 Uiso 0.50 1 calc PR B 1
C38A C 0.7757(10) 0.1977(9) 0.4181(8) 0.042(4) Uiso 0.50 1 d P C 1
H32A H 0.7608 0.1770 0.3713 0.062 Uiso 0.50 1 calc PR C 1
H33A H 0.7291 0.1883 0.4471 0.062 Uiso 0.50 1 calc PR C 1
H34A H 0.8255 0.1691 0.4380 0.062 Uiso 0.50 1 calc PR C 1
C39A C 0.8157(10) 0.3180(10) 0.4838(8) 0.043(5) Uiso 0.50 1 d P C 1
H35A H 0.8264 0.3768 0.4803 0.065 Uiso 0.50 1 calc PR C 1
H36A H 0.8663 0.2906 0.5036 0.065 Uiso 0.50 1 calc PR C 1
H37A H 0.7699 0.3088 0.5136 0.065 Uiso 0.50 1 calc PR C 1
C40A C 0.6919(9) 0.3241(9) 0.3969(7) 0.042(4) Uiso 0.50 1 d P C 1
H38A H 0.6945 0.3839 0.3939 0.063 Uiso 0.50 1 calc PR C 1
H39A H 0.6566 0.3085 0.4339 0.063 Uiso 0.50 1 calc PR C 1
H40A H 0.6680 0.3020 0.3528 0.063 Uiso 0.50 1 calc PR C 1
C41A C 1.0325(8) -0.1016(8) 0.1710(7) 0.025(3) Uiso 0.50 1 d P D 3
H41A H 1.0411 -0.1106 0.2194 0.030 Uiso 0.50 1 calc PR D 3
C42A C 1.0632(8) -0.1566(8) 0.1256(6) 0.022(3) Uiso 0.50 1 d P D 3
H42A H 1.0946 -0.2022 0.1435 0.026 Uiso 0.50 1 calc PR D 3
C43A C 1.0153(9) -0.0719(9) 0.0312(7) 0.034(4) Uiso 0.50 1 d P D 3
H43A H 1.0132 -0.0589 -0.0166 0.040 Uiso 0.50 1 calc PR D 3
C44A C 0.9848(8) -0.0168(8) 0.0770(7) 0.028(3) Uiso 0.50 1 d P D 3
H44A H 0.9604 0.0331 0.0605 0.033 Uiso 0.50 1 calc PR D 3
C45 C 0.6161(6) 0.1859(5) 0.0967(4) 0.055(2) Uani 1 1 d . . .
Cl5 Cl 0.55331(18) 0.11232(17) 0.05158(15) 0.0881(9) Uani 1 1 d . E 3
Cl6 Cl 0.61839(16) 0.16797(15) 0.18700(12) 0.0713(8) Uani 1 1 d . E .
C46 C 0.4562(10) 0.4694(10) -0.0488(8) 0.020(4) Uiso 0.40 1 d P . 2
Cl10 Cl 0.5233(5) 0.5423(5) -0.0066(4) 0.096(2) Uiso 0.40 1 d P . 2
Cl9 Cl 0.4660(5) 0.3917(6) 0.0471(4) 0.118(3) Uiso 0.40 1 d P . 2
C47 C 0.3308(7) 0.2454(7) 0.1590(5) 0.090(4) Uani 1 1 d . . .
Cl9A Cl 0.3060(5) 0.2476(5) 0.2396(4) 0.113(3) Uiso 0.50 1 d P F 1
Cl9B Cl 0.2996(5) 0.2952(5) 0.2528(4) 0.125(3) Uiso 0.50 1 d P F 2
Cl8B Cl 0.4292(4) 0.2457(4) 0.1742(3) 0.0838(17) Uiso 0.50 1 d P F 2
Cl8A Cl 0.4217(4) 0.3037(4) 0.1303(3) 0.0907(18) Uiso 0.50 1 d P F 1
C41B C 1.0702(9) -0.0392(8) 0.1345(6) 0.026(3) Uiso 0.50 1 d P D 4
H41B H 1.1088 -0.0026 0.1576 0.032 Uiso 0.50 1 calc PR D 4
C42B C 1.1004(9) -0.0981(8) 0.0871(7) 0.026(3) Uiso 0.50 1 d P D 4
H42B H 1.1584 -0.1004 0.0801 0.031 Uiso 0.50 1 calc PR D 4
C43B C 0.9602(8) -0.1471(8) 0.0665(6) 0.022(3) Uiso 0.50 1 d P D 4
H43B H 0.9227 -0.1850 0.0436 0.027 Uiso 0.50 1 calc PR D 4
C44B C 0.9326(8) -0.0902(7) 0.1119(6) 0.021(3) Uiso 0.50 1 d P D 4
H44B H 0.8750 -0.0881 0.1201 0.025 Uiso 0.50 1 calc PR D 4
C32B C 1.1352(11) 0.4492(11) 0.2796(9) 0.019(5) Uiso 0.50 1 d P B 2
C37B C 1.2004(9) 0.4977(9) 0.2601(7) 0.015(4) Uiso 0.50 1 d P B 2
H31B H 1.2008 0.5131 0.2128 0.018 Uiso 0.50 1 calc PR B 2
C36B C 1.2659(10) 0.5255(10) 0.3065(8) 0.034(4) Uiso 0.50 1 d P B 2
H30B H 1.3100 0.5582 0.2914 0.041 Uiso 0.50 1 calc PR B 2
C35B C 1.2634(9) 0.5031(9) 0.3746(7) 0.028(4) Uiso 0.50 1 d P B 2
H29B H 1.3070 0.5208 0.4071 0.033 Uiso 0.50 1 calc PR B 2
C34B C 1.1992(10) 0.4556(9) 0.3976(8) 0.027(4) Uiso 0.50 1 d P B 2
H28B H 1.1985 0.4424 0.4453 0.032 Uiso 0.50 1 calc PR B 2
C33B C 1.1365(10) 0.4276(9) 0.3510(7) 0.020(4) Uiso 0.50 1 d P B 2
H27B H 1.0937 0.3936 0.3666 0.024 Uiso 0.50 1 calc PR B 2
C39B C 0.7829(9) 0.3429(9) 0.4699(7) 0.022(3) Uiso 0.50 1 d P C 2
H36B H 0.8380 0.3595 0.4903 0.033 Uiso 0.50 1 calc PR C 2
H37B H 0.7511 0.3175 0.5054 0.033 Uiso 0.50 1 calc PR C 2
H35B H 0.7527 0.3911 0.4511 0.033 Uiso 0.50 1 calc PR C 2
C38B C 0.8520(11) 0.2048(11) 0.4521(9) 0.067(6) Uiso 0.50 1 d P C 2
H34B H 0.8988 0.2269 0.4817 0.100 Uiso 0.50 1 calc PR C 2
H32B H 0.8736 0.1713 0.4155 0.100 Uiso 0.50 1 calc PR C 2
H33B H 0.8167 0.1711 0.4799 0.100 Uiso 0.50 1 calc PR C 2
C40B C 0.7271(10) 0.2467(11) 0.3751(8) 0.054(5) Uiso 0.50 1 d P C 2
H40B H 0.7502 0.2092 0.3420 0.081 Uiso 0.50 1 calc PR C 2
H38B H 0.6929 0.2882 0.3499 0.081 Uiso 0.50 1 calc PR C 2
H39B H 0.6924 0.2160 0.4055 0.081 Uiso 0.50 1 calc PR C 2

loop_
_atom_site_aniso_label
_atom_site_aniso_U_11
_atom_site_aniso_U_22
_atom_site_aniso_U_33
_atom_site_aniso_U_23
_atom_site_aniso_U_13
_atom_site_aniso_U_12
C1 0.046(5) 0.016(4) 0.011(4) 0.001(3) 0.005(3) 0.002(4)
C2 0.031(4) 0.017(4) 0.011(3) 0.002(3) 0.002(3) 0.003(3)
C3 0.048(5) 0.012(4) 0.023(4) 0.003(3) 0.000(3) -0.006(4)
C4 0.061(6) 0.027(5) 0.026(4) -0.004(3) 0.023(4) -0.011(4)
C5 0.095(7) 0.024(5) 0.034(5) -0.009(4) 0.043(5) -0.002(5)
C6 0.083(7) 0.019(4) 0.028(5) -0.005(3) 0.023(4) -0.008(4)
C8 0.025(4) 0.013(4) 0.017(4) 0.000(3) -0.010(3) 0.002(3)
C9 0.026(5) 0.019(4) 0.050(5) 0.009(4) -0.017(4) -0.002(3)
C10 0.038(5) 0.029(5) 0.028(4) 0.007(3) -0.020(3) -0.003(4)
C11 0.022(4) 0.026(4) 0.019(4) 0.005(3) -0.006(3) -0.006(3)
C12 0.031(4) 0.014(4) 0.024(4) -0.003(3) -0.006(3) -0.007(3)
C13 0.023(4) 0.018(4) 0.016(4) 0.008(3) -0.003(3) 0.003(3)
C14 0.027(4) 0.026(4) 0.024(4) 0.007(3) -0.005(3) -0.007(4)
C15 0.049(6) 0.067(6) 0.026(5) 0.006(4) -0.014(4) -0.026(5)
C16 0.039(5) 0.037(5) 0.029(5) -0.008(4) -0.010(4) -0.010(4)
C17 0.045(6) 0.051(6) 0.044(5) -0.022(4) -0.008(4) -0.009(5)
S1 0.0275(10) 0.0109(9) 0.0153(9) -0.0007(7) -0.0043(7) 0.0015(8)
P1 0.0171(10) 0.0131(9) 0.0161(10) -0.0017(7) -0.0018(7) 0.0004(8)
P2 0.0448(13) 0.0135(10) 0.0171(10) -0.0002(8) 0.0066(9) -0.0034(9)
Pd1 0.0196(3) 0.0143(3) 0.0152(3) -0.0009(2) -0.0031(2) 0.0040(2)
Pd2 0.0268(3) 0.0135(3) 0.0166(3) 0.0004(2) -0.0020(2) 0.0020(3)
Cl1 0.0264(10) 0.0304(11) 0.0268(10) 0.0008(8) -0.0104(8) -0.0042(8)
Cl2 0.0469(12) 0.0201(10) 0.0255(10) -0.0002(8) -0.0129(8) 0.0141(9)
Cl3 0.0292(10) 0.0201(10) 0.0305(10) -0.0056(7) 0.0010(8) 0.0064(8)
Cl4 0.0335(11) 0.0222(10) 0.0352(11) 0.0060(8) 0.0080(8) 0.0010(9)
C18 0.029(4) 0.013(4) 0.011(3) 0.000(3) -0.002(3) -0.002(3)
C19 0.029(5) 0.027(5) 0.040(5) 0.006(4) 0.004(4) 0.001(4)
C20 0.030(5) 0.038(5) 0.053(6) 0.002(4) 0.014(4) 0.004(4)
C21 0.038(5) 0.039(5) 0.038(5) 0.012(4) 0.008(4) -0.002(4)
C22 0.039(5) 0.019(4) 0.049(5) 0.007(4) 0.010(4) -0.009(4)
C23 0.030(5) 0.024(4) 0.032(4) 0.001(3) 0.009(3) 0.005(4)
C24 0.038(5) 0.016(4) 0.019(4) 0.000(3) 0.015(3) -0.003(3)
C25 0.033(5) 0.027(5) 0.034(5) 0.004(4) 0.017(4) 0.010(4)
C26 0.046(5) 0.036(5) 0.036(5) 0.013(4) 0.019(4) 0.012(4)
C27 0.029(5) 0.032(5) 0.078(7) 0.028(5) 0.017(5) 0.008(4)
C28 0.061(7) 0.011(5) 0.085(7) 0.000(5) 0.021(5) 0.003(4)
C29 0.045(5) 0.025(5) 0.047(5) -0.004(4) 0.015(4) 0.000(4)
C30 0.014(4) 0.015(4) 0.025(4) 0.002(3) -0.006(3) -0.002(3)
C31 0.044(5) 0.020(4) 0.028(4) -0.004(3) 0.006(3) 0.012(4)
C45 0.070(7) 0.039(5) 0.056(6) 0.017(4) 0.005(5) 0.007(5)
Cl5 0.077(2) 0.076(2) 0.110(2) -0.0149(17) 0.0042(17) 0.0010(17)
Cl6 0.0862(19) 0.0518(16) 0.0779(18) 0.0309(13) 0.0182(14) 0.0045(14)
C47 0.090(9) 0.114(10) 0.062(7) 0.016(6) -0.009(6) -0.060(7)

loop_
_atom_type_symbol
_atom_type_description
_atom_type_scat_dispersion_real
_atom_type_scat_dispersion_imag
_atom_type_scat_source
C C 0.0033 0.0016 'International Tables Vol C Tables 4.2.6.8 and 6.1.1.4'
H H 0.0000 0.0000 'International Tables Vol C Tables 4.2.6.8 and 6.1.1.4'
P P 0.1023 0.0942 'International Tables Vol C Tables 4.2.6.8 and 6.1.1.4'
S S 0.1246 0.1234 'International Tables Vol C Tables 4.2.6.8 and 6.1.1.4'
Cl Cl 0.1484 0.1585 'International Tables Vol C Tables 4.2.6.8 and 6.1.1.4'
Pd Pd -0.9988 1.0072 'International Tables Vol C Tables 4.2.6.8 and 6.1.1.4'

loop_
_geom_angle_atom_site_label_1
_geom_angle_atom_site_label_2
_geom_angle_atom_site_label_3
_geom_angle
_geom_angle_site_symmetry_1
_geom_angle_site_symmetry_3
C2 C1 C6 117.4(6) . .
C2 C1 P2 120.6(5) . .
C6 C1 P2 121.8(5) . .
C1 C2 C3 121.8(6) . .
C1 C2 S1 116.9(5) . .
C3 C2 S1 121.2(5) . .
C4 C3 C2 121.2(6) . .
C3 C4 C5 116.3(6) . .
C3 C4 C7 123.0(7) . .
C5 C4 C7 120.7(7) . .
C6 C5 C4 123.3(7) . .
C5 C6 C1 119.5(7) . .
C40B C7 C39B 125.2(11) . .
C40B C7 C38A 56.6(9) . .
C39B C7 C38A 125.5(10) . .
C40B C7 C39A 142.5(11) . .
C39B C7 C39A 28.0(8) . .
C38A C7 C39A 111.1(10) . .
C40B C7 C4 104.2(9) . .
C39B C7 C4 113.0(8) . .
C38A C7 C4 118.5(8) . .
C39A C7 C4 111.8(9) . .
C40B C7 C38B 104.7(11) . .
C39B C7 C38B 106.1(10) . .
C38A C7 C38B 48.9(8) . .
C39A C7 C38B 79.0(10) . .
C4 C7 C38B 100.7(8) . .
C40B C7 C40A 53.8(9) . .
C39B C7 C40A 75.8(8) . .
C38A C7 C40A 101.0(10) . .
C39A C7 C40A 102.3(10) . .
C4 C7 C40A 110.3(7) . .
C38B C7 C40A 145.4(10) . .
C13 C8 C9 116.2(6) . .
C13 C8 P1 120.0(5) . .
C9 C8 P1 123.7(5) . .
C10 C9 C8 120.8(7) . .
C9 C10 C11 122.4(6) . .
C12 C11 C10 116.9(6) . .
C12 C11 C14 122.6(6) . .
C10 C11 C14 120.5(6) . .
C11 C12 C13 120.2(6) . .
C8 C13 C12 123.4(6) . .
C8 C13 S1 117.6(5) . .
C12 C13 S1 119.0(5) . .
C16 C14 C11 111.9(6) . .
C16 C14 C15 109.6(6) . .
C11 C14 C15 108.0(5) . .
C16 C14 C17 108.2(6) . .
C11 C14 C17 109.8(6) . .
C15 C14 C17 109.3(6) . .
C2 S1 C13 103.8(3) . .
C2 S1 Pd2 107.2(2) . .
C13 S1 Pd2 111.3(2) . .
C2 S1 Pd1 111.2(2) . .
C13 S1 Pd1 107.0(2) . .
Pd2 S1 Pd1 115.69(7) . .
C30 P1 C18 109.5(3) . .
C30 P1 C8 106.8(3) . .
C18 P1 C8 106.0(3) . .
C30 P1 Pd1 116.2(2) . .
C18 P1 Pd1 111.6(2) . .
C8 P1 Pd1 106.1(2) . .
C32A P2 C24 105.9(7) . .
C32A P2 C1 99.4(6) . .
C24 P2 C1 107.5(3) . .
C32A P2 C32B 11.5(9) . .
C24 P2 C32B 110.3(6) . .
C1 P2 C32B 107.4(6) . .
C32A P2 Pd2 120.8(6) . .
C24 P2 Pd2 115.7(2) . .
C1 P2 Pd2 105.6(2) . .
C32B P2 Pd2 109.9(6) . .
P1 Pd1 S1 89.00(6) . .
P1 Pd1 Cl1 88.68(6) . .
S1 Pd1 Cl1 176.66(6) . .
P1 Pd1 Cl2 176.51(7) . .
S1 Pd1 Cl2 87.81(6) . .
Cl1 Pd1 Cl2 94.57(6) . .
P2 Pd2 S1 88.92(6) . .
P2 Pd2 Cl4 89.49(7) . .
S1 Pd2 Cl4 177.97(7) . .
P2 Pd2 Cl3 175.64(7) . .
S1 Pd2 Cl3 86.73(6) . .
Cl4 Pd2 Cl3 94.87(6) . .
C23 C18 C19 118.5(6) . .
C23 C18 P1 123.6(5) . .
C19 C18 P1 117.9(5) . .
C20 C19 C18 120.0(7) . .
C21 C20 C19 121.0(7) . .
C22 C21 C20 119.7(7) . .
C21 C22 C23 120.8(7) . .
C18 C23 C22 119.9(7) . .
C25 C24 C29 120.2(7) . .
C25 C24 P2 118.0(5) . .
C29 C24 P2 121.8(6) . .
C24 C25 C26 120.4(7) . .
C27 C26 C25 119.6(8) . .
C26 C27 C28 120.8(8) . .
C27 C28 C29 119.9(7) . .
C28 C29 C24 119.0(8) . .
C41B C30 C41A 62.9(8) . .
C41B C30 C44A 79.8(8) . .
C41A C30 C44A 119.8(9) . .
C41B C30 C44B 118.2(9) . .
C41A C30 C44B 86.2(8) . .
C44A C30 C44B 71.4(8) . .
C41B C30 P1 124.0(7) . .
C41A C30 P1 124.8(7) . .
C44A C30 P1 115.1(7) . .
C44B C30 P1 117.8(6) . .
C42B C31 C42A 62.0(8) . .
C42B C31 C43A 79.9(9) . .
C42A C31 C43A 116.2(9) . .
C42B C31 C43B 120.9(10) . .
C42A C31 C43B 85.8(8) . .
C43A C31 C43B 71.7(8) . .
C33A C32A C37A 121.9(16) . .
C33A C32A P2 123.5(14) . .
C37A C32A P2 114.6(13) . .
C32A C33A C34A 119.4(15) . .
C35A C34A C33A 119.7(14) . .
C36A C35A C34A 121.4(14) . .
C35A C36A C37A 120.0(14) . .
C32A C37A C36A 117.3(15) . .
C30 C41A C42A 120.3(12) . .
C41A C42A C31 121.8(12) . .
C44A C43A C31 120.9(13) . .
C30 C44A C43A 119.8(13) . .
Cl5 C45 Cl6 110.3(5) . .
Cl10 C46 Cl10 62.9(10) 3_665 .
Cl10 C46 Cl9 27.1(7) 3_665 .
Cl10 C46 Cl9 89.8(9) . .
C46 Cl10 Cl9 130.9(12) 3_665 3_665
C46 Cl10 Cl10 78.7(11) 3_665 3_665
Cl9 Cl10 Cl10 149.6(10) 3_665 3_665
C46 Cl10 C46 117.1(10) 3_665 .
Cl9 Cl10 C46 111.7(10) 3_665 .
Cl10 Cl10 C46 38.3(5) 3_665 .
Cl10 Cl9 C46 22.1(6) 3_665 .
Cl8B C47 Cl9A 97.6(6) . .
Cl8B C47 Cl8A 42.4(3) . .
Cl9A C47 Cl8A 121.6(6) . .
Cl8B C47 Cl9B 97.9(6) . .
Cl9A C47 Cl9B 21.8(4) . .
Cl8A C47 Cl9B 107.7(6) . .
C30 C41B C42B 122.1(12) . .
C31 C42B C41B 120.3(12) . .
C44B C43B C31 117.8(11) . .
C43B C44B C30 120.7(11) . .
C37B C32B C33B 116.7(15) . .
C37B C32B P2 123.3(12) . .
C33B C32B P2 120.1(13) . .
C32B C37B C36B 123.5(14) . .
C35B C36B C37B 117.1(14) . .
C36B C35B C34B 122.1(15) . .
C33B C34B C35B 119.9(14) . .
C34B C33B C32B 120.7(15) . .

loop_
_geom_bond_atom_site_label_1
_geom_bond_atom_site_label_2
_geom_bond_distance
_geom_bond_site_symmetry_2
C1 C2 1.378(8) .
C1 C6 1.411(9) .
C1 P2 1.817(7) .
C2 C3 1.381(8) .
C2 S1 1.795(6) .
C3 C4 1.370(9) .
C4 C5 1.409(10) .
C4 C7 1.543(10) .
C5 C6 1.348(9) .
C7 C40B 1.408(16) .
C7 C39B 1.443(14) .
C7 C38A 1.457(16) .
C7 C39A 1.461(16) .
C7 C38B 1.742(18) .
C7 C40A 1.752(16) .
C8 C13 1.385(8) .
C8 C9 1.386(8) .
C8 P1 1.821(6) .
C9 C10 1.377(9) .
C10 C11 1.401(9) .
C11 C12 1.373(8) .
C11 C14 1.532(8) .
C12 C13 1.388(8) .
C13 S1 1.804(6) .
C14 C16 1.531(9) .
C14 C15 1.532(9) .
C14 C17 1.536(9) .
S1 Pd2 2.2486(17) .
S1 Pd1 2.2504(17) .
P1 C30 1.801(6) .
P1 C18 1.808(6) .
P1 Pd1 2.2230(17) .
P2 C32A 1.728(19) .
P2 C24 1.813(7) .
P2 C32B 1.896(18) .
P2 Pd2 2.2189(18) .
Pd1 Cl1 2.2990(17) .
Pd1 Cl2 2.3379(17) .
Pd2 Cl4 2.2997(18) .
Pd2 Cl3 2.3452(17) .
C18 C23 1.385(8) .
C18 C19 1.388(9) .
C19 C20 1.379(9) .
C20 C21 1.361(10) .
C21 C22 1.350(9) .
C22 C23 1.393(9) .
C24 C25 1.371(9) .
C24 C29 1.399(9) .
C25 C26 1.381(9) .
C26 C27 1.370(10) .
C27 C28 1.381(11) .
C28 C29 1.383(10) .
C30 C41B 1.330(14) .
C30 C41A 1.361(14) .
C30 C44A 1.379(14) .
C30 C44B 1.429(13) .
C31 C42B 1.280(14) .
C31 C42A 1.387(13) .
C31 C43A 1.414(15) .
C31 C43B 1.469(13) .
C32A C33A 1.37(2) .
C32A C37A 1.37(2) .
C33A C34A 1.38(2) .
C34A C35A 1.365(19) .
C35A C36A 1.349(17) .
C36A C37A 1.42(2) .
C41A C42A 1.375(16) .
C43A C44A 1.380(17) .
C45 Cl5 1.761(9) .
C45 Cl6 1.772(8) .
C46 Cl10 1.117(15) 3_665
C46 Cl10 1.766(17) .
C46 Cl9 2.248(18) .
Cl10 C46 1.117(15) 3_665
Cl10 Cl9 1.353(10) 3_665
Cl10 Cl10 1.603(15) 3_665
Cl9 Cl10 1.353(10) 3_665
C47 Cl8B 1.582(11) .
C47 Cl9A 1.641(11) .
C47 Cl8A 1.862(11) .
C47 Cl9B 2.086(13) .
C41B C42B 1.440(17) .
C43B C44B 1.377(16) .
C32B C37B 1.39(2) .
C32B C33B 1.43(2) .
C37B C36B 1.41(2) .
C36B C35B 1.372(18) .
C35B C34B 1.391(19) .
C34B C33B 1.38(2) .
